data_2022345
loop_
_publ_author_name
'Lal Zakaria, Negin'
'Pourayoubi, Mehrdad'
'Eghbali Toularoud, Mahsa'
'Du\<sek, Michal'
'Skorepova, Eliska'

_publ_section_title
;
 Structural differences/similarities of diastereotopic groups in three new
 chiral phosphoramides
;
_journal_coeditor_code FP3087
_journal_issue 4
_journal_name_full 'Acta Crystallographica Section C'
_journal_page_first 186
_journal_page_last 196
_journal_paper_doi 10.1107/S2053229621002047
_journal_volume 77
_journal_year 2021
_chemical_absolute_configuration ad
_chemical_formula_iupac 'C21 H22 N1 O3 P1'
_chemical_formula_moiety 'C21 H22 N1 O3 P1'
_chemical_formula_sum 'C21 H22 N O3 P'
_chemical_formula_weight 367.38
_chemical_name_systematic
;
Diphenyl [(<i>S</i>)-(-)-\a-4-dimethylbenzylamido]phosphate
;
_space_group_IT_number 4
_space_group_name_Hall 'P 2yb'
_space_group_name_H-M_alt 'P 1 21 1'
_symmetry_cell_setting monoclinic
_symmetry_space_group_name_H-M 'P 1 21 1'
_atom_sites_solution_hydrogens difmap
_atom_sites_solution_primary other
_audit_creation_method CRYSTALS_ver_14.61_build_6720
_cell_angle_alpha 90
_cell_angle_beta 96.6429(6)
_cell_angle_gamma 90
_cell_formula_units_Z 4
_cell_length_a 11.67630(10)
_cell_length_b 7.27680(10)
_cell_length_c 22.30750(10)
_cell_measurement_reflns_used 27082
_cell_measurement_temperature 120
_cell_measurement_theta_max 68
_cell_measurement_theta_min 4
_cell_volume 1882.66(3)
_computing_cell_refinement
;
CrysAlis PRO (Rigaku OD, 2017)
;
_computing_data_collection
;
GEMINI (Oxford Diffraction, 2006)
;
_computing_data_reduction
;
CrysAlis PRO (Rigaku OD, 2017)
;
_computing_molecular_graphics
;
CAMERON (Watkin <i>et al.</i>,  1996)
;
_computing_publication_material
;
CRYSTALS (Betteridge <i>et al.</i>,  2003)
;
_computing_structure_refinement
;
CRYSTALS (Betteridge <i>et al.</i>,  2003)
;
_computing_structure_solution
;
SUPERFLIP (Palatinus & Chapuis, 2007)
;
_diffrn_ambient_temperature 120
_diffrn_measured_fraction_theta_full 0.996
_diffrn_measured_fraction_theta_max 0.996
_diffrn_measurement_device Area
_diffrn_measurement_device_type 'Oxford Diffraction Gemini'
_diffrn_measurement_method '\f & \w scans'
_diffrn_radiation_monochromator graphite
_diffrn_radiation_type 'Cu K\a'
_diffrn_radiation_wavelength 1.54184
_diffrn_reflns_av_R_equivalents 0.040
_diffrn_reflns_av_unetI/netI 0.049
_diffrn_reflns_limit_h_max 13
_diffrn_reflns_limit_h_min -13
_diffrn_reflns_limit_k_max 8
_diffrn_reflns_limit_k_min -8
_diffrn_reflns_limit_l_max 26
_diffrn_reflns_limit_l_min -26
_diffrn_reflns_number 37170
_diffrn_reflns_theta_full 67.675
_diffrn_reflns_theta_max 67.675
_diffrn_reflns_theta_min 3.811
_diffrn_standards_number 0
_exptl_absorpt_coefficient_mu 1.459
_exptl_absorpt_correction_T_max 0.71
_exptl_absorpt_correction_T_min 0.55
_exptl_absorpt_correction_type multi-scan
_exptl_absorpt_process_details
;
(CrysAlis PRO; Rigaku OD, 2017)
;
_exptl_crystal_colour colourless
_exptl_crystal_density_diffrn 1.296
_exptl_crystal_density_method 'not measured'
_exptl_crystal_description block
_exptl_crystal_F_000 776
_exptl_crystal_size_max 0.767
_exptl_crystal_size_mid 0.495
_exptl_crystal_size_min 0.231
_refine_diff_density_max 0.16
_refine_diff_density_min -0.24
_refine_ls_abs_structure_details
;
Parsons <i>et al.</i> (2013),
3063 Friedel Pairs
;
_refine_ls_abs_structure_Flack 0.005(5)
_refine_ls_extinction_coef 4.7(5)
_refine_ls_extinction_method
;
Larson (1970), Equation 22
;
_refine_ls_goodness_of_fit_ref 0.9862
_refine_ls_hydrogen_treatment mixed
_refine_ls_matrix_type full
_refine_ls_number_parameters 479
_refine_ls_number_reflns 6767
_refine_ls_number_restraints 9
_refine_ls_R_factor_all 0.0370
_refine_ls_R_factor_gt 0.0366
_refine_ls_shift/su_max 0.0009074
_refine_ls_shift/su_mean 0.0000384
_refine_ls_structure_factor_coef Fsqd
_refine_ls_weighting_details
;
 Method= Modified Sheldrick
 w=1/[\s^2^(F^2^) + ( 0.07P)^2^ + 0.62P]
 ,where P=(max(Fo^2^,0) + 2Fc^2^)/3
;
_refine_ls_weighting_scheme calc
_refine_ls_wR_factor_all 0.0944
_refine_ls_wR_factor_gt 0.0936
_refine_ls_wR_factor_ref 0.0944
_reflns_number_gt 6658
_reflns_number_total 6767
_reflns_threshold_expression I>2.0\s(I)
_cod_data_source_file fp3087sup1.cif
_cod_data_source_block I
_cod_original_sg_symbol_H-M 'P 21 '
_cod_original_formula_sum 'C21 H22 N1 O3 P1'
_cod_database_code 2022345

loop_
_symmetry_equiv_pos_as_xyz
x,y,z
-x,y+1/2,-z

loop_
_atom_site_type_symbol
_atom_site_label
_atom_site_fract_x
_atom_site_fract_y
_atom_site_fract_z
_atom_site_U_iso_or_equiv
_atom_site_adp_type
_atom_site_occupancy
_atom_site_disorder_assembly
_atom_site_disorder_group
P P1 0.35645(4) 0.36800(8) 0.263727(19) 0.0182 Uani 1.0000 . .
O O1 0.23522(11) 0.3562(2) 0.23778(6) 0.0240 Uani 1.0000 . .
O O2 0.38873(12) 0.26149(19) 0.32613(6) 0.0242 Uani 1.0000 . .
C C1 0.36181(17) 0.3214(3) 0.38201(9) 0.0235 Uani 1.0000 . .
C C2 0.27620(19) 0.4478(3) 0.38935(9) 0.0282 Uani 1.0000 . .
C C3 0.2574(2) 0.4979(3) 0.44756(10) 0.0348 Uani 1.0000 . .
C C4 0.3230(2) 0.4211(3) 0.49727(9) 0.0371 Uani 1.0000 . .
C C5 0.4062(2) 0.2922(4) 0.48892(10) 0.0363 Uani 1.0000 . .
C C6 0.42627(18) 0.2408(3) 0.43115(9) 0.0292 Uani 1.0000 . .
O O3 0.44647(11) 0.2549(2) 0.23033(6) 0.0227 Uani 1.0000 . .
C C7 0.44610(16) 0.2508(3) 0.16727(8) 0.0202 Uani 1.0000 . .
C C8 0.35976(17) 0.1576(3) 0.13176(9) 0.0248 Uani 1.0000 . .
C C9 0.36807(18) 0.1426(3) 0.07036(9) 0.0290 Uani 1.0000 . .
C C10 0.46005(19) 0.2196(3) 0.04525(9) 0.0298 Uani 1.0000 . .
C C11 0.54447(19) 0.3136(3) 0.08172(9) 0.0289 Uani 1.0000 . .
C C12 0.53840(17) 0.3289(3) 0.14345(9) 0.0258 Uani 1.0000 . .
N N1 0.39639(13) 0.5782(2) 0.27308(7) 0.0203 Uani 1.0000 . .
C C13 0.51295(16) 0.6428(3) 0.29524(8) 0.0209 Uani 1.0000 . .
C C14 0.50335(19) 0.8054(3) 0.33747(9) 0.0304 Uani 1.0000 . .
C C15 0.58089(16) 0.6928(3) 0.24337(9) 0.0199 Uani 1.0000 . .
C C16 0.52780(16) 0.7826(3) 0.19243(9) 0.0229 Uani 1.0000 . .
C C17 0.58858(18) 0.8192(3) 0.14405(9) 0.0258 Uani 1.0000 . .
C C18 0.70361(17) 0.7682(3) 0.14501(9) 0.0252 Uani 1.0000 . .
C C19 0.75803(16) 0.6860(3) 0.19736(9) 0.0235 Uani 1.0000 . .
C C20 0.69675(16) 0.6482(3) 0.24568(9) 0.0226 Uani 1.0000 . .
C C21 0.76752(19) 0.8001(4) 0.09124(10) 0.0382 Uani 1.0000 . .
P P2 0.11485(4) 0.87341(8) 0.225528(19) 0.0179 Uani 1.0000 . .
O O4 0.24107(11) 0.8664(2) 0.23428(6) 0.0232 Uani 1.0000 . .
O O6 0.05091(12) 0.7741(2) 0.27593(6) 0.0240 Uani 1.0000 . .
C C28 0.05292(17) 0.8443(3) 0.33446(8) 0.0221 Uani 1.0000 . .
C C29 -0.04660(17) 0.8187(3) 0.36153(9) 0.0266 Uani 1.0000 . .
C C30 -0.05006(18) 0.8808(4) 0.42002(9) 0.0316 Uani 1.0000 . .
C C31 0.0439(2) 0.9702(3) 0.45047(9) 0.0316 Uani 1.0000 . .
C C32 0.14252(19) 0.9949(3) 0.42253(9) 0.0313 Uani 1.0000 . .
C C33 0.14817(18) 0.9307(3) 0.36428(9) 0.0271 Uani 1.0000 . .
O O5 0.05543(11) 0.75067(19) 0.17150(6) 0.0222 Uani 1.0000 . .
C C22 0.10223(16) 0.7485(3) 0.11609(8) 0.0216 Uani 1.0000 . .
C C23 0.1819(2) 0.6154(3) 0.10656(10) 0.0310 Uani 1.0000 . .
C C24 0.2232(2) 0.6080(4) 0.05062(10) 0.0371 Uani 1.0000 . .
C C25 0.1827(2) 0.7300(3) 0.00529(9) 0.0334 Uani 1.0000 . .
C C26 0.10249(18) 0.8615(4) 0.01565(8) 0.0297 Uani 1.0000 . .
C C27 0.06197(16) 0.8733(3) 0.07171(8) 0.0251 Uani 1.0000 . .
N N2 0.06771(13) 1.0800(2) 0.21615(8) 0.0212 Uani 1.0000 . .
C C34 -0.05409(16) 1.1347(3) 0.20458(9) 0.0227 Uani 1.0000 . .
C C35 -0.06374(19) 1.2933(3) 0.15932(9) 0.0306 Uani 1.0000 . .
C C36 -0.10619(17) 1.1896(3) 0.26143(9) 0.0211 Uani 1.0000 . .
C C37 -0.22077(16) 1.1487(3) 0.26727(9) 0.0234 Uani 1.0000 . .
C C38 -0.27116(17) 1.2065(3) 0.31741(9) 0.0248 Uani 1.0000 . .
C C39 -0.20789(17) 1.3066(3) 0.36353(9) 0.0243 Uani 1.0000 . .
C C40 -0.09269(17) 1.3444(3) 0.35766(8) 0.0250 Uani 1.0000 . .
C C41 -0.04268(17) 1.2883(3) 0.30748(9) 0.0245 Uani 1.0000 . .
C C42 -0.26229(18) 1.3750(4) 0.41733(9) 0.0337 Uani 1.0000 . .
H H1c2 0.2329 0.4986 0.3548 0.0338 Uiso 1.0000 . .
H H1c3 0.1980 0.5832 0.4527 0.0412 Uiso 1.0000 . .
H H1c4 0.3113 0.4572 0.5367 0.0433 Uiso 1.0000 . .
H H1c5 0.4491 0.2374 0.5226 0.0430 Uiso 1.0000 . .
H H1c6 0.4817 0.1518 0.4249 0.0347 Uiso 1.0000 . .
H H1c8 0.2980 0.1032 0.1496 0.0290 Uiso 1.0000 . .
H H1c9 0.3104 0.0751 0.0460 0.0354 Uiso 1.0000 . .
H H1c10 0.4673 0.2064 0.0039 0.0367 Uiso 1.0000 . .
H H1c11 0.6073 0.3656 0.0646 0.0352 Uiso 1.0000 . .
H H1c12 0.5959 0.3938 0.1685 0.0303 Uiso 1.0000 . .
H H1c13 0.5520 0.5391 0.3179 0.0245 Uiso 1.0000 . .
H H1c14 0.5810 0.8463 0.3539 0.0456 Uiso 1.0000 . .
H H2c14 0.4602 0.7679 0.3706 0.0459 Uiso 1.0000 . .
H H3c14 0.4650 0.9104 0.3165 0.0459 Uiso 1.0000 . .
H H1c16 0.4498 0.8167 0.1909 0.0268 Uiso 1.0000 . .
H H1c17 0.5518 0.8813 0.1103 0.0306 Uiso 1.0000 . .
H H1c19 0.8373 0.6548 0.2001 0.0285 Uiso 1.0000 . .
H H1c20 0.7347 0.5864 0.2800 0.0259 Uiso 1.0000 . .
H H1c21 0.8365 0.7266 0.0943 0.0578 Uiso 1.0000 . .
H H2c21 0.7889 0.9273 0.0889 0.0582 Uiso 1.0000 . .
H H3c21 0.7209 0.7707 0.0549 0.0582 Uiso 1.0000 . .
H H1c29 -0.1095 0.7565 0.3406 0.0325 Uiso 1.0000 . .
H H1c30 -0.1183 0.8633 0.4388 0.0381 Uiso 1.0000 . .
H H1c31 0.0400 1.0157 0.4897 0.0371 Uiso 1.0000 . .
H H1c32 0.2079 1.0592 0.4434 0.0374 Uiso 1.0000 . .
H H1c33 0.2142 0.9454 0.3455 0.0329 Uiso 1.0000 . .
H H1c23 0.2079 0.5319 0.1366 0.0377 Uiso 1.0000 . .
H H1c24 0.2789 0.5205 0.0436 0.0450 Uiso 1.0000 . .
H H1c25 0.2081 0.7210 -0.0333 0.0403 Uiso 1.0000 . .
H H1c26 0.0769 0.9459 -0.0143 0.0353 Uiso 1.0000 . .
H H1c27 0.0082 0.9643 0.0795 0.0287 Uiso 1.0000 . .
H H1c34 -0.0965 1.0273 0.1868 0.0267 Uiso 1.0000 . .
H H1c35 -0.1455 1.3272 0.1503 0.0459 Uiso 1.0000 . .
H H3c35 -0.0207 1.3986 0.1767 0.0455 Uiso 1.0000 . .
H H2c35 -0.0339 1.2550 0.1220 0.0455 Uiso 1.0000 . .
H H1c37 -0.2653 1.0795 0.2364 0.0279 Uiso 1.0000 . .
H H1c38 -0.3496 1.1792 0.3209 0.0300 Uiso 1.0000 . .
H H1c40 -0.0486 1.4110 0.3885 0.0298 Uiso 1.0000 . .
H H1c41 0.0355 1.3159 0.3041 0.0285 Uiso 1.0000 . .
H H2c42 -0.2506 1.5066 0.4235 0.0502 Uiso 1.0000 . .
H H3c42 -0.3447 1.3520 0.4121 0.0504 Uiso 1.0000 . .
H H1c42 -0.2295 1.3101 0.4534 0.0507 Uiso 1.0000 . .
H H1n1 0.3449(14) 0.659(2) 0.2629(10) 0.0249(19) Uiso 1.0000 . .
H H1n2 0.1201(14) 1.167(2) 0.2217(10) 0.0263(19) Uiso 1.0000 . .

loop_
_atom_site_aniso_label
_atom_site_aniso_U_11
_atom_site_aniso_U_22
_atom_site_aniso_U_33
_atom_site_aniso_U_12
_atom_site_aniso_U_13
_atom_site_aniso_U_23
P1 0.0194(2) 0.0186(2) 0.0164(2) -0.0007(2) 0.00149(16) 0.0001(2)
O1 0.0205(6) 0.0230(7) 0.0282(7) -0.0034(6) 0.0019(5) -0.0009(6)
O2 0.0343(8) 0.0216(7) 0.0172(6) 0.0031(6) 0.0047(5) 0.0030(5)
C1 0.0275(10) 0.0246(11) 0.0187(9) -0.0058(8) 0.0039(7) 0.0000(7)
C2 0.0338(11) 0.0282(11) 0.0234(10) -0.0020(9) 0.0075(8) 0.0017(8)
C3 0.0379(12) 0.0368(12) 0.0321(12) -0.0055(10) 0.0147(10) -0.0059(10)
C4 0.0438(13) 0.0487(15) 0.0197(10) -0.0147(11) 0.0071(9) -0.0079(9)
C5 0.0342(11) 0.0536(15) 0.0201(10) -0.0115(11) -0.0014(8) 0.0021(10)
C6 0.0278(11) 0.0363(12) 0.0230(10) -0.0049(9) 0.0011(8) 0.0027(9)
O3 0.0249(7) 0.0266(7) 0.0164(6) 0.0041(6) 0.0017(5) -0.0008(6)
C7 0.0239(9) 0.0201(9) 0.0164(9) 0.0042(8) 0.0016(7) 0.0005(7)
C8 0.0223(9) 0.0277(10) 0.0243(10) -0.0006(8) 0.0021(8) -0.0003(8)
C9 0.0288(10) 0.0345(12) 0.0220(10) 0.0013(9) -0.0038(8) -0.0036(9)
C10 0.0360(12) 0.0349(12) 0.0186(9) 0.0067(9) 0.0040(8) -0.0002(9)
C11 0.0294(10) 0.0301(11) 0.0290(10) 0.0001(8) 0.0111(8) 0.0021(8)
C12 0.0249(10) 0.0250(11) 0.0278(10) -0.0021(8) 0.0043(8) -0.0045(8)
N1 0.0183(8) 0.0202(8) 0.0212(8) 0.0004(7) -0.0022(6) 0.0021(7)
C13 0.0203(9) 0.0227(10) 0.0184(9) -0.0033(8) -0.0036(7) 0.0027(8)
C14 0.0348(11) 0.0339(12) 0.0222(10) -0.0064(9) 0.0018(8) -0.0060(9)
C15 0.0226(9) 0.0151(9) 0.0211(9) -0.0027(7) -0.0010(7) -0.0003(7)
C16 0.0206(9) 0.0241(10) 0.0238(10) 0.0034(8) 0.0015(7) 0.0022(8)
C17 0.0274(10) 0.0276(11) 0.0214(9) -0.0005(8) -0.0006(8) 0.0040(8)
C18 0.0245(10) 0.0255(11) 0.0258(10) -0.0058(9) 0.0038(8) -0.0052(8)
C19 0.0184(9) 0.0203(10) 0.0313(11) -0.0013(8) 0.0005(8) -0.0043(8)
C20 0.0209(9) 0.0195(10) 0.0258(10) -0.0020(8) -0.0047(8) 0.0002(8)
C21 0.0298(11) 0.0565(16) 0.0292(11) -0.0088(11) 0.0073(9) -0.0041(10)
P2 0.0183(2) 0.0189(2) 0.0165(2) -0.0005(2) 0.00160(15) -0.0002(2)
O4 0.0209(6) 0.0240(7) 0.0241(6) 0.0019(6) 0.0001(5) 0.0001(6)
O6 0.0290(7) 0.0245(7) 0.0189(7) -0.0046(6) 0.0042(5) -0.0014(6)
C28 0.0272(9) 0.0223(10) 0.0164(8) 0.0012(8) 0.0010(7) 0.0018(8)
C29 0.0239(9) 0.0312(12) 0.0245(10) -0.0039(8) 0.0017(8) 0.0009(8)
C30 0.0301(10) 0.0391(12) 0.0269(10) 0.0012(10) 0.0084(8) 0.0002(11)
C31 0.0401(12) 0.0366(12) 0.0178(9) 0.0004(10) 0.0028(9) -0.0011(9)
C32 0.0336(12) 0.0382(12) 0.0203(10) -0.0064(10) -0.0045(8) -0.0006(9)
C33 0.0257(10) 0.0349(12) 0.0208(9) -0.0027(9) 0.0030(8) 0.0044(8)
O5 0.0248(7) 0.0230(7) 0.0189(6) -0.0035(6) 0.0029(5) -0.0036(6)
C22 0.0221(9) 0.0249(10) 0.0179(9) -0.0032(8) 0.0025(7) -0.0041(8)
C23 0.0368(12) 0.0315(11) 0.0241(10) 0.0088(10) 0.0011(9) -0.0013(9)
C24 0.0408(13) 0.0410(14) 0.0308(11) 0.0128(11) 0.0091(10) -0.0065(10)
C25 0.0387(12) 0.0411(13) 0.0213(10) -0.0040(10) 0.0074(9) -0.0062(9)
C26 0.0337(10) 0.0324(11) 0.0223(9) -0.0067(11) 0.0006(8) 0.0020(9)
C27 0.0246(9) 0.0249(9) 0.0256(9) 0.0002(9) 0.0020(7) -0.0020(9)
N2 0.0172(8) 0.0192(8) 0.0263(8) -0.0021(7) -0.0013(6) -0.0021(7)
C34 0.0202(9) 0.0221(10) 0.0246(10) 0.0015(8) -0.0032(7) -0.0042(8)
C35 0.0367(12) 0.0310(11) 0.0234(10) 0.0102(10) 0.0004(9) 0.0002(9)
C36 0.0229(9) 0.0161(9) 0.0233(9) 0.0022(7) -0.0014(7) 0.0006(8)
C37 0.0212(9) 0.0187(9) 0.0286(10) -0.0006(8) -0.0036(8) -0.0001(8)
C38 0.0212(10) 0.0229(10) 0.0300(10) -0.0018(8) 0.0014(8) 0.0049(8)
C39 0.0279(10) 0.0237(10) 0.0208(9) 0.0016(8) 0.0008(8) 0.0053(8)
C40 0.0264(10) 0.0249(11) 0.0222(9) -0.0010(8) -0.0036(7) -0.0003(8)
C41 0.0203(9) 0.0254(10) 0.0271(10) -0.0009(8) -0.0009(8) -0.0015(8)
C42 0.0341(11) 0.0436(12) 0.0238(9) -0.0007(11) 0.0049(8) 0.0021(11)

loop_
_atom_type_symbol
_atom_type_scat_Cromer_Mann_a1
_atom_type_scat_Cromer_Mann_a2
_atom_type_scat_Cromer_Mann_a3
_atom_type_scat_Cromer_Mann_a4
_atom_type_scat_Cromer_Mann_b1
_atom_type_scat_Cromer_Mann_b2
_atom_type_scat_Cromer_Mann_b3
_atom_type_scat_Cromer_Mann_b4
_atom_type_scat_Cromer_Mann_c
_atom_type_scat_dispersion_real
_atom_type_scat_dispersion_imag
_atom_type_scat_source
C 2.3100 1.0200 1.5886 0.8650 20.8439 10.2075 0.5687 51.6512 0.2156 0.0181 0.0091 'International Tables Vol C 4.2.6.8 and 6.1.1.4'
H 0.4930 0.3229 0.1402 0.0408 10.5109 26.1257 3.1424 57.7998 0.0030 0.0000 0.0000 'International Tables Vol C 4.2.6.8 and 6.1.1.4'
O 3.0485 2.2868 1.5463 0.8670 13.2771 5.7011 0.3239 32.9089 0.2508 0.0492 0.0322 'International Tables Vol C 4.2.6.8 and 6.1.1.4'
N 12.2126 3.1322 2.0125 1.1663 0.0057 9.8933 28.9975 0.5826 -11.5290 0.0311 0.0180 'International Tables Vol C 4.2.6.8 and 6.1.1.4'
P 6.4345 4.1791 1.7800 1.4908 1.9067 27.1570 0.5260 68.1645 1.1149 0.2955 0.4335 'International Tables Vol C 4.2.6.8 and 6.1.1.4'

loop_
_geom_angle_atom_site_label_1
_geom_angle_atom_site_label_2
_geom_angle_atom_site_label_3
_geom_angle_site_symmetry_1
_geom_angle_site_symmetry_2
_geom_angle_site_symmetry_3
_geom_angle
_geom_angle_publ_flag
O1 P1 O2 . . . 115.72(8) yes
O1 P1 O3 . . . 116.43(8) yes
O2 P1 O3 . . . 93.15(7) yes
O1 P1 N1 . . . 111.06(8) yes
O2 P1 N1 . . . 108.23(8) yes
O3 P1 N1 . . . 110.91(8) yes
P1 O2 C1 . . . 124.99(13) yes
O2 C1 C2 . . . 123.81(18) no
O2 C1 C6 . . . 114.72(18) no
C2 C1 C6 . . . 121.46(19) no
C1 C2 C3 . . . 118.7(2) no
C1 C2 H1c2 . . . 119.2 no
C3 C2 H1c2 . . . 122.1 no
C2 C3 C4 . . . 120.5(2) no
C2 C3 H1c3 . . . 118.8 no
C4 C3 H1c3 . . . 120.6 no
C3 C4 C5 . . . 119.8(2) no
C3 C4 H1c4 . . . 120.4 no
C5 C4 H1c4 . . . 119.7 no
C4 C5 C6 . . . 120.4(2) no
C4 C5 H1c5 . . . 119.9 no
C6 C5 H1c5 . . . 119.6 no
C5 C6 C1 . . . 119.1(2) no
C5 C6 H1c6 . . . 121.2 no
C1 C6 H1c6 . . . 119.8 no
P1 O3 C7 . . . 123.70(12) no
O3 C7 C8 . . . 120.00(17) no
O3 C7 C12 . . . 117.70(17) no
C8 C7 C12 . . . 122.09(18) no
C7 C8 C9 . . . 118.24(18) no
C7 C8 H1c8 . . . 120.2 no
C9 C8 H1c8 . . . 121.5 no
C8 C9 C10 . . . 120.86(19) no
C8 C9 H1c9 . . . 118.6 no
C10 C9 H1c9 . . . 120.5 no
C9 C10 C11 . . . 119.65(19) no
C9 C10 H1c10 . . . 121.1 no
C11 C10 H1c10 . . . 119.2 no
C10 C11 C12 . . . 120.45(19) no
C10 C11 H1c11 . . . 119.6 no
C12 C11 H1c11 . . . 119.9 no
C11 C12 C7 . . . 118.70(18) no
C11 C12 H1c12 . . . 120.6 no
C7 C12 H1c12 . . . 120.7 no
P1 N1 C13 . . . 126.30(13) yes
P1 N1 H1n1 . . . 115.9(11) no
C13 N1 H1n1 . . . 117.8(11) no
N1 C13 C14 . . . 108.94(16) no
N1 C13 C15 . . . 111.39(15) no
C14 C13 C15 . . . 111.50(16) no
N1 C13 H1c13 . . . 106.3 no
C14 C13 H1c13 . . . 109.8 no
C15 C13 H1c13 . . . 108.8 no
C13 C14 H1c14 . . . 109.5 no
C13 C14 H2c14 . . . 109.3 no
H1c14 C14 H2c14 . . . 109.6 no
C13 C14 H3c14 . . . 112.0 no
H1c14 C14 H3c14 . . . 107.1 no
H2c14 C14 H3c14 . . . 109.3 no
C13 C15 C16 . . . 120.72(17) no
C13 C15 C20 . . . 120.55(17) no
C16 C15 C20 . . . 118.72(18) no
C15 C16 C17 . . . 120.43(18) no
C15 C16 H1c16 . . . 119.4 no
C17 C16 H1c16 . . . 120.2 no
C16 C17 C18 . . . 121.17(18) no
C16 C17 H1c17 . . . 119.4 no
C18 C17 H1c17 . . . 119.4 no
C17 C18 C19 . . . 118.15(18) no
C17 C18 C21 . . . 120.94(19) no
C19 C18 C21 . . . 120.90(19) no
C18 C19 C20 . . . 120.53(18) no
C18 C19 H1c19 . . . 120.1 no
C20 C19 H1c19 . . . 119.4 no
C19 C20 C15 . . . 120.87(18) no
C19 C20 H1c20 . . . 118.9 no
C15 C20 H1c20 . . . 120.1 no
C18 C21 H1c21 . . . 110.3 no
C18 C21 H2c21 . . . 110.3 no
H1c21 C21 H2c21 . . . 108.6 no
C28 C21 H3c21 . . . 111.1 no
H1c21 C21 H3c21 . . . 109.1 no
H2c21 C21 H3c21 . . . 107.4 no
O4 P2 O6 . . . 115.88(8) yes
O4 P2 O5 . . . 115.13(8) yes
O6 P2 O5 . . . 94.65(7) yes
O4 P2 N2 . . . 111.98(9) yes
O6 P2 N2 . . . 109.56(8) yes
O5 P2 N2 . . . 108.27(8) yes
P2 O6 C28 . . . 122.30(13) yes
O6 C28 C29 . . . 115.71(17) no
O6 C28 C33 . . . 122.79(17) no
C29 C28 C33 . . . 121.49(18) no
C28 C29 C30 . . . 118.98(19) no
C28 C29 H1c29 . . . 119.8 no
C30 C29 H1c29 . . . 121.2 no
C29 C30 C31 . . . 120.50(19) no
C29 C30 H1c30 . . . 119.3 no
C31 C30 H1c30 . . . 120.2 no
C30 C31 C32 . . . 119.60(19) no
C30 C31 H1c31 . . . 120.0 no
C32 C31 H1c31 . . . 120.3 no
C31 C32 C33 . . . 120.7(2) no
C31 C32 H1c32 . . . 119.9 no
C33 C32 H1c32 . . . 119.4 no
C32 C33 C28 . . . 118.76(19) no
C32 C33 H1c33 . . . 121.1 no
C28 C33 H1c33 . . . 120.1 no
P2 O5 C22 . . . 119.41(11) no
O5 C22 C23 . . . 118.76(18) no
O5 C22 C27 . . . 119.08(17) no
C23 C22 C27 . . . 122.05(18) no
C22 C23 C24 . . . 118.5(2) no
C22 C23 H1c23 . . . 121.3 no
C24 C23 H1c23 . . . 120.2 no
C23 C24 C25 . . . 120.4(2) no
C23 C24 H1c24 . . . 119.8 no
C25 C24 H1c24 . . . 119.8 no
C24 C25 C26 . . . 120.23(19) no
C24 C25 H1c25 . . . 120.3 no
C26 C25 H1c25 . . . 119.5 no
C25 C26 C27 . . . 120.2(2) no
C25 C26 H1c26 . . . 120.4 no
C27 C26 H1c26 . . . 119.4 no
C26 C27 C22 . . . 118.7(2) no
C26 C27 H1c27 . . . 120.9 no
C22 C27 H1c27 . . . 120.5 no
P2 N2 C34 . . . 125.86(14) yes
P2 N2 H1n2 . . . 115.6(11) no
C34 N2 H1n2 . . . 118.3(11) no
N2 C34 C35 . . . 108.42(16) no
N2 C34 C36 . . . 113.36(15) no
C35 C34 C36 . . . 110.23(16) no
N2 C34 H1c34 . . . 106.7 no
C35 C34 H1c34 . . . 109.8 no
C36 C34 H1c34 . . . 108.2 no
C34 C35 H1c35 . . . 108.7 no
C34 C35 H3c35 . . . 109.6 no
H1c35 C35 H3c35 . . . 109.2 no
C34 C35 H2c35 . . . 109.8 no
H1c35 C35 H2c35 . . . 109.2 no
H3c35 C35 H2c35 . . . 110.2 no
C34 C36 C37 . . . 120.23(17) no
C34 C36 C41 . . . 121.28(18) no
C37 C36 C41 . . . 118.43(18) no
C36 C37 C38 . . . 120.85(18) no
C36 C37 H1c37 . . . 119.5 no
C38 C37 H1c37 . . . 119.6 no
C37 C38 C39 . . . 120.87(18) no
C37 C38 H1c38 . . . 120.4 no
C39 C38 H1c38 . . . 118.7 no
C38 C39 C40 . . . 117.83(18) no
C38 C39 C42 . . . 121.49(19) no
C40 C39 C42 . . . 120.67(18) no
C39 C40 C41 . . . 121.34(18) no
C39 C40 H1c40 . . . 119.0 no
C41 C40 H1c40 . . . 119.7 no
C36 C41 C40 . . . 120.67(18) no
C36 C41 H1c41 . . . 119.1 no
C40 C41 H1c41 . . . 120.2 no
C39 C42 H2c42 . . . 111.9 no
C39 C42 H3c42 . . . 110.6 no
H2c42 C42 H3c42 . . . 107.9 no
C39 C42 H1c42 . . . 109.7 no
H2c42 C42 H1c42 . . . 108.9 no
H3c42 C42 H1c42 . . . 107.7 no

loop_
_geom_bond_atom_site_label_1
_geom_bond_atom_site_label_2
_geom_bond_site_symmetry_1
_geom_bond_site_symmetry_2
_geom_bond_distance
_geom_bond_publ_flag
P1 O1 . . 1.4685(13) yes
P1 O2 . . 1.5997(13) yes
P1 O3 . . 1.5870(14) yes
P1 N1 . . 1.6056(17) yes
O2 C1 . . 1.390(2) yes
C1 C2 . . 1.382(3) no
C1 C6 . . 1.386(3) no
C2 C3 . . 1.390(3) no
C2 H1c2 . . 0.947 no
C3 C4 . . 1.390(3) no
C3 H1c3 . . 0.948 no
C4 C5 . . 1.378(4) no
C4 H1c4 . . 0.943 no
C5 C6 . . 1.388(3) no
C5 H1c5 . . 0.941 no
C6 H1c6 . . 0.937 no
O3 C7 . . 1.406(2) yes
C7 C8 . . 1.385(3) no
C7 C12 . . 1.378(3) no
C8 C9 . . 1.389(3) no
C8 H1c8 . . 0.949 no
C9 C10 . . 1.386(3) no
C9 H1c9 . . 0.952 no
C10 C11 . . 1.384(3) no
C10 H1c10 . . 0.941 no
C11 C12 . . 1.391(3) no
C11 H1c11 . . 0.945 no
C12 H1c12 . . 0.948 no
N1 C13 . . 1.470(2) yes
N1 H1n1 . . 0.852(16) no
C13 C14 . . 1.525(3) no
C13 C15 . . 1.521(3) no
C13 H1c13 . . 0.990 no
C14 H1c14 . . 0.984 no
C14 H2c14 . . 0.980 no
C14 H3c14 . . 0.977 no
C15 C16 . . 1.393(3) no
C15 C20 . . 1.386(3) no
C16 C17 . . 1.384(3) no
C16 H1c16 . . 0.941 no
C17 C18 . . 1.391(3) no
C17 H1c17 . . 0.939 no
C18 C19 . . 1.398(3) no
C18 C21 . . 1.502(3) no
C19 C20 . . 1.388(3) no
C19 H1c19 . . 0.948 no
C20 H1c20 . . 0.951 no
C21 H1c21 . . 0.963 no
C21 H2c21 . . 0.962 no
C21 H3c21 . . 0.948 no
P2 O4 . . 1.4650(13) yes
P2 O6 . . 1.5930(14) yes
P2 O5 . . 1.5932(13) yes
P2 N2 . . 1.6063(17) yes
O6 C28 . . 1.400(2) yes
C28 C29 . . 1.383(3) no
C28 C33 . . 1.380(3) no
C29 C30 . . 1.386(3) no
C29 H1c29 . . 0.940 no
C30 C31 . . 1.384(3) no
C30 H1c30 . . 0.951 no
C31 C32 . . 1.383(3) no
C31 H1c31 . . 0.942 no
C32 C33 . . 1.389(3) no
C32 H1c32 . . 0.968 no
C33 H1c33 . . 0.926 no
O5 C22 . . 1.408(2) yes
C22 C23 . . 1.377(3) no
C22 C27 . . 1.385(3) no
C23 C24 . . 1.390(3) no
C23 H1c23 . . 0.928 no
C24 C25 . . 1.387(3) no
C24 H1c24 . . 0.936 no
C25 C26 . . 1.377(3) no
C25 H1c25 . . 0.944 no
C26 C27 . . 1.390(3) no
C26 H1c26 . . 0.931 no
C27 H1c27 . . 0.943 no
N2 C34 . . 1.471(2) yes
N2 H1n2 . . 0.878(16) no
C34 C35 . . 1.529(3) no
C34 C36 . . 1.522(3) no
C34 H1c34 . . 0.984 no
C35 H1c35 . . 0.984 no
C35 H3c35 . . 0.972 no
C35 H2c35 . . 0.979 no
C36 C37 . . 1.391(3) no
C36 C41 . . 1.395(3) no
C37 C38 . . 1.388(3) no
C37 H1c37 . . 0.957 no
C38 C39 . . 1.400(3) no
C38 H1c38 . . 0.949 no
C39 C40 . . 1.394(3) no
C39 C42 . . 1.506(3) no
C40 C41 . . 1.383(3) no
C40 H1c40 . . 0.944 no
C41 H1c41 . . 0.946 no
C42 H2c42 . . 0.975 no
C42 H3c42 . . 0.970 no
C42 H1c42 . . 0.972 no

loop_
_geom_hbond_atom_site_label_D
_geom_hbond_atom_site_label_H
_geom_hbond_atom_site_label_A
_geom_hbond_site_symmetry_D
_geom_hbond_site_symmetry_H
_geom_hbond_site_symmetry_A
_geom_hbond_distance_DH
_geom_hbond_distance_HA
_geom_hbond_distance_DA
_geom_hbond_angle_DHA
_geom_hbond_publ_flag
C23 H1c23 O1 . . . 0.93 2.58 3.477(3) 162.07(15) yes
N1 H1n1 O4 . . . 0.852 1.994 2.841(2) 172.3(17) yes
N2 H1n2 O1 . . 1_565 0.878 1.929 2.807(3) 177(2) yes

_cod_database_fobs_code 2022345
